data_2240020
loop_
_publ_author_name
'Wang, Lei'
'Yang, Li'

_publ_section_title
;
 Crystal structure of
 (2,6-di-adamantyl-4-<i>tert</i>-butyl-phenolato-<i>{\k</i>O})(di-methyl-<i>{\k</i>C})aluminium(III)
;
_journal_coeditor_code XU5813
_journal_issue 10
_journal_name_full 'Acta Crystallographica Section E'
_journal_page_first m352
_journal_paper_doi 10.1107/S1600536814020492
_journal_volume 70
_journal_year 2014
_chemical_formula_iupac '[Al (C30 H41 O) (C H3)2]'
_chemical_formula_moiety 'C32 H47 Al O'
_chemical_formula_sum 'C32 H47 Al O'
_chemical_formula_weight 474.68
_space_group_IT_number 14
_symmetry_cell_setting monoclinic
_symmetry_space_group_name_Hall '-P 2yn'
_symmetry_space_group_name_H-M 'P 1 21/n 1'
_atom_sites_solution_hydrogens geom
_atom_sites_solution_primary direct
_atom_sites_solution_secondary difmap
_audit_creation_method SHELXL-97
_cell_angle_alpha 90.00
_cell_angle_beta 95.038(6)
_cell_angle_gamma 90.00
_cell_formula_units_Z 4
_cell_length_a 7.266(4)
_cell_length_b 20.930(10)
_cell_length_c 18.200(9)
_cell_measurement_reflns_used 4930
_cell_measurement_temperature 293(2)
_cell_measurement_theta_max 25.2
_cell_measurement_theta_min 2.2
_cell_volume 2757(2)
_computing_cell_refinement 'SAINT (Bruker, 2004)'
_computing_data_collection 'SMART (Bruker, 2004)'
_computing_data_reduction 'SAINT (Bruker, 2004)'
_computing_molecular_graphics 'SHELXTL (Sheldrick, 2008)'
_computing_publication_material 'publCIF (Westrip, 2010)'
_computing_structure_refinement 'SHELXL97 (Sheldrick, 2008)'
_computing_structure_solution 'SHELXS97 (Sheldrick, 2008)'
_diffrn_ambient_temperature 293(2)
_diffrn_measured_fraction_theta_full 0.992
_diffrn_measured_fraction_theta_max 0.992
_diffrn_measurement_device_type 'Bruker SMART 1000'
_diffrn_measurement_method 'phi and omega'
_diffrn_radiation_monochromator graphite
_diffrn_radiation_source 'fine-focus sealed tube'
_diffrn_radiation_type MoK\a
_diffrn_radiation_wavelength 0.71073
_diffrn_reflns_av_R_equivalents 0.0914
_diffrn_reflns_av_sigmaI/netI 0.1179
_diffrn_reflns_limit_h_max 8
_diffrn_reflns_limit_h_min -8
_diffrn_reflns_limit_k_max 25
_diffrn_reflns_limit_k_min -22
_diffrn_reflns_limit_l_max 18
_diffrn_reflns_limit_l_min -21
_diffrn_reflns_number 14027
_diffrn_reflns_theta_full 25.20
_diffrn_reflns_theta_max 25.20
_diffrn_reflns_theta_min 2.25
_exptl_absorpt_coefficient_mu 0.096
_exptl_absorpt_correction_type none
_exptl_crystal_colour colorless
_exptl_crystal_density_diffrn 1.144
_exptl_crystal_density_method 'not measured'
_exptl_crystal_description block
_exptl_crystal_F_000 1040
_exptl_crystal_size_max 0.35
_exptl_crystal_size_mid 0.29
_exptl_crystal_size_min 0.21
_refine_diff_density_max 0.291
_refine_diff_density_min -0.282
_refine_ls_extinction_method none
_refine_ls_goodness_of_fit_ref 1.001
_refine_ls_hydrogen_treatment constr
_refine_ls_matrix_type full
_refine_ls_number_parameters 312
_refine_ls_number_reflns 4930
_refine_ls_number_restraints 0
_refine_ls_restrained_S_all 1.001
_refine_ls_R_factor_all 0.1684
_refine_ls_R_factor_gt 0.0799
_refine_ls_shift/su_max 0.001
_refine_ls_shift/su_mean 0.000
_refine_ls_structure_factor_coef Fsqd
_refine_ls_weighting_details 'calc w=1/[\s^2^(Fo^2^)+(0.1040P)^2^+0.0000P] where P=(Fo^2^+2Fc^2^)/3'
_refine_ls_weighting_scheme calc
_refine_ls_wR_factor_gt 0.1938
_refine_ls_wR_factor_ref 0.2190
_reflns_number_gt 2380
_reflns_number_total 4930
_reflns_threshold_expression >2sigma(I)
_cod_data_source_file xu5813sup1.cf
_cod_data_source_block I
_cod_original_sg_symbol_H-M 'P 21/n'
_cod_database_code 2240020
_cod_database_fobs_code 2240020

loop_
_symmetry_equiv_pos_as_xyz
'x, y, z'
'-x+1/2, y+1/2, -z+1/2'
'-x, -y, -z'
'x-1/2, -y-1/2, z-1/2'

loop_
_atom_site_type_symbol
_atom_site_label
_atom_site_fract_x
_atom_site_fract_y
_atom_site_fract_z
_atom_site_U_iso_or_equiv
_atom_site_adp_type
_atom_site_calc_flag
_atom_site_refinement_flags
_atom_site_occupancy
_atom_site_symmetry_multiplicity
Al Al1 0.97063(19) 0.19082(6) 0.67409(7) 0.0430(4) Uani d . 1 1
O O1 0.9966(4) 0.13995(12) 0.74514(14) 0.0392(8) Uani d . 1 1
C C1 0.9359(5) 0.08875(19) 0.7833(2) 0.0320(10) Uani d . 1 1
C C2 0.8177(5) 0.09989(18) 0.8396(2) 0.0298(9) Uani d . 1 1
C C3 0.7622(6) 0.04657(19) 0.8780(2) 0.0370(11) Uani d . 1 1
H H3 0.6822 0.0529 0.9145 0.044 Uiso calc R 1 1
C C4 0.8187(6) -0.01472(19) 0.8651(2) 0.0357(10) Uani d . 1 1
C C5 0.9352(6) -0.02303(18) 0.8104(2) 0.0349(10) Uani d . 1 1
H H5 0.9733 -0.0643 0.8004 0.042 Uiso calc R 1 1
C C6 1.0004(5) 0.02757(18) 0.7687(2) 0.0310(10) Uani d . 1 1
C C7 0.7586(5) 0.16811(19) 0.8619(2) 0.0341(10) Uani d . 1 1
C C8 0.6387(7) 0.1659(2) 0.9279(2) 0.0482(12) Uani d . 1 1
H H8A 0.5286 0.1408 0.9147 0.058 Uiso calc R 1 1
H H8B 0.7074 0.1452 0.9694 0.058 Uiso calc R 1 1
C C9 0.5826(7) 0.2328(2) 0.9507(3) 0.0600(15) Uani d . 1 1
H H9 0.5062 0.2296 0.9923 0.072 Uiso calc R 1 1
C C10 0.4721(7) 0.2658(2) 0.8862(3) 0.0622(15) Uani d . 1 1
H H10A 0.3603 0.2418 0.8722 0.075 Uiso calc R 1 1
H H10B 0.4372 0.3084 0.9006 0.075 Uiso calc R 1 1
C C11 0.5904(6) 0.2695(2) 0.8215(3) 0.0456(12) Uani d . 1 1
H H11 0.5204 0.2903 0.7797 0.055 Uiso calc R 1 1
C C12 0.7641(7) 0.3084(2) 0.8445(3) 0.0569(13) Uani d . 1 1
H H12A 0.8395 0.3119 0.8033 0.068 Uiso calc R 1 1
H H12B 0.7295 0.3512 0.8586 0.068 Uiso calc R 1 1
C C13 0.8742(6) 0.2759(2) 0.9094(3) 0.0498(13) Uani d . 1 1
H H13 0.9859 0.3008 0.9235 0.060 Uiso calc R 1 1
C C14 0.9288(6) 0.20866(19) 0.8875(2) 0.0395(11) Uani d . 1 1
H H14A 0.9963 0.1881 0.9293 0.047 Uiso calc R 1 1
H H14B 1.0098 0.2113 0.8480 0.047 Uiso calc R 1 1
C C15 0.6429(6) 0.20245(19) 0.7997(2) 0.0397(11) Uani d . 1 1
H H15A 0.7123 0.2046 0.7567 0.048 Uiso calc R 1 1
H H15B 0.5314 0.1780 0.7866 0.048 Uiso calc R 1 1
C C16 0.7573(8) 0.2720(2) 0.9743(3) 0.0655(15) Uani d . 1 1
H H16A 0.7231 0.3146 0.9892 0.079 Uiso calc R 1 1
H H16B 0.8267 0.2516 1.0158 0.079 Uiso calc R 1 1
C C17 1.1379(5) 0.01391(19) 0.7105(2) 0.0329(10) Uani d . 1 1
C C18 1.1905(6) -0.0569(2) 0.7070(3) 0.0462(12) Uani d . 1 1
H H18A 1.2437 -0.0706 0.7551 0.055 Uiso calc R 1 1
H H18B 1.0800 -0.0820 0.6945 0.055 Uiso calc R 1 1
C C19 1.3288(6) -0.0693(2) 0.6500(3) 0.0518(13) Uani d . 1 1
H H19 1.3590 -0.1149 0.6494 0.062 Uiso calc R 1 1
C C20 1.5037(6) -0.0310(2) 0.6697(3) 0.0574(14) Uani d . 1 1
H H20A 1.5911 -0.0384 0.6333 0.069 Uiso calc R 1 1
H H20B 1.5604 -0.0446 0.7174 0.069 Uiso calc R 1 1
C C21 1.4561(6) 0.0396(2) 0.6721(3) 0.0514(13) Uani d . 1 1
H H21 1.5685 0.0646 0.6849 0.062 Uiso calc R 1 1
C C22 1.3677(7) 0.0605(2) 0.5973(3) 0.0540(13) Uani d . 1 1
H H22A 1.4557 0.0555 0.5606 0.065 Uiso calc R 1 1
H H22B 1.3345 0.1053 0.5992 0.065 Uiso calc R 1 1
C C23 1.1952(6) 0.0208(2) 0.5751(2) 0.0489(12) Uani d . 1 1
H H23 1.1412 0.0340 0.5262 0.059 Uiso calc R 1 1
C C24 1.0574(6) 0.0319(2) 0.6321(2) 0.0421(11) Uani d . 1 1
H H24A 0.9474 0.0066 0.6191 0.050 Uiso calc R 1 1
H H24B 1.0215 0.0766 0.6313 0.050 Uiso calc R 1 1
C C25 1.3198(6) 0.0507(2) 0.7292(2) 0.0407(11) Uani d . 1 1
H H25A 1.2933 0.0960 0.7320 0.049 Uiso calc R 1 1
H H25B 1.3748 0.0371 0.7772 0.049 Uiso calc R 1 1
C C26 1.2439(7) -0.0492(2) 0.5743(3) 0.0574(14) Uani d . 1 1
H H26A 1.3308 -0.0570 0.5378 0.069 Uiso calc R 1 1
H H26B 1.1336 -0.0743 0.5610 0.069 Uiso calc R 1 1
C C27 0.7524(7) -0.0707(2) 0.9104(3) 0.0462(12) Uani d . 1 1
C C28 0.8381(12) -0.1335(3) 0.8917(4) 0.144(4) Uani d . 1 1
H H28A 0.9703 -0.1300 0.8983 0.216 Uiso calc R 1 1
H H28B 0.8008 -0.1443 0.8413 0.216 Uiso calc R 1 1
H H28C 0.7979 -0.1663 0.9235 0.216 Uiso calc R 1 1
C C29 0.7941(9) -0.0586(3) 0.9918(3) 0.085(2) Uani d . 1 1
H H29A 0.7373 -0.0912 1.0193 0.128 Uiso calc R 1 1
H H29B 0.7463 -0.0176 1.0041 0.128 Uiso calc R 1 1
H H29C 0.9254 -0.0593 1.0039 0.128 Uiso calc R 1 1
C C30 0.5433(8) -0.0774(3) 0.8967(3) 0.095(2) Uani d . 1 1
H H30A 0.5012 -0.1101 0.9282 0.143 Uiso calc R 1 1
H H30B 0.5114 -0.0889 0.8461 0.143 Uiso calc R 1 1
H H30C 0.4857 -0.0376 0.9071 0.143 Uiso calc R 1 1
C C31 1.1617(7) 0.2553(2) 0.6788(3) 0.0731(17) Uani d . 1 1
H H31A 1.1611 0.2785 0.7244 0.110 Uiso calc R 1 1
H H31B 1.1390 0.2843 0.6382 0.110 Uiso calc R 1 1
H H31C 1.2797 0.2353 0.6763 0.110 Uiso calc R 1 1
C C32 0.7745(7) 0.1835(2) 0.5967(3) 0.0630(15) Uani d . 1 1
H H32A 0.7100 0.1439 0.6019 0.095 Uiso calc R 1 1
H H32B 0.8253 0.1843 0.5497 0.095 Uiso calc R 1 1
H H32C 0.6902 0.2185 0.5996 0.095 Uiso calc R 1 1

loop_
_atom_site_aniso_label
_atom_site_aniso_U_11
_atom_site_aniso_U_22
_atom_site_aniso_U_33
_atom_site_aniso_U_12
_atom_site_aniso_U_13
_atom_site_aniso_U_23
Al1 0.0514(9) 0.0344(8) 0.0441(8) -0.0058(7) 0.0088(7) 0.0118(6)
O1 0.0512(19) 0.0300(16) 0.0392(17) -0.0003(14) 0.0191(14) 0.0105(13)
C1 0.033(2) 0.031(2) 0.032(2) -0.0034(19) 0.0030(19) 0.0045(18)
C2 0.032(2) 0.029(2) 0.029(2) -0.0009(18) 0.0062(19) 0.0022(18)
C3 0.043(3) 0.031(2) 0.039(3) -0.002(2) 0.010(2) 0.0022(19)
C4 0.040(3) 0.027(2) 0.040(3) -0.006(2) 0.007(2) 0.006(2)
C5 0.041(3) 0.020(2) 0.043(3) 0.0025(19) 0.006(2) 0.0010(19)
C6 0.028(2) 0.032(2) 0.033(2) 0.0003(18) 0.0012(19) -0.0025(19)
C7 0.037(2) 0.031(2) 0.035(2) -0.0041(19) 0.009(2) 0.0008(18)
C8 0.058(3) 0.034(3) 0.056(3) -0.002(2) 0.022(3) 0.000(2)
C9 0.077(4) 0.043(3) 0.066(4) 0.001(3) 0.043(3) -0.005(3)
C10 0.051(3) 0.035(3) 0.103(4) 0.009(2) 0.019(3) -0.012(3)
C11 0.039(3) 0.034(3) 0.064(3) 0.004(2) 0.004(2) 0.002(2)
C12 0.067(3) 0.032(3) 0.072(3) 0.000(3) 0.009(3) 0.002(2)
C13 0.053(3) 0.041(3) 0.054(3) -0.014(2) -0.002(3) -0.007(2)
C14 0.040(3) 0.042(3) 0.036(3) -0.002(2) 0.002(2) -0.004(2)
C15 0.034(2) 0.037(3) 0.049(3) 0.000(2) 0.004(2) -0.002(2)
C16 0.102(4) 0.040(3) 0.055(3) 0.000(3) 0.013(3) -0.013(2)
C17 0.034(2) 0.032(2) 0.033(2) 0.0006(19) 0.0028(19) -0.0046(19)
C18 0.049(3) 0.035(3) 0.056(3) 0.003(2) 0.011(2) -0.002(2)
C19 0.048(3) 0.040(3) 0.070(4) 0.011(2) 0.018(3) -0.004(3)
C20 0.040(3) 0.062(3) 0.072(4) 0.007(3) 0.012(3) 0.000(3)
C21 0.036(3) 0.055(3) 0.063(3) -0.009(2) 0.007(2) -0.002(3)
C22 0.053(3) 0.056(3) 0.057(3) -0.006(3) 0.024(3) -0.005(3)
C23 0.049(3) 0.060(3) 0.038(3) -0.004(3) 0.006(2) -0.001(2)
C24 0.038(3) 0.044(3) 0.044(3) 0.005(2) 0.004(2) -0.007(2)
C25 0.041(3) 0.041(3) 0.040(3) 0.004(2) 0.007(2) 0.001(2)
C26 0.055(3) 0.060(4) 0.060(3) -0.006(3) 0.022(3) -0.015(3)
C27 0.061(3) 0.029(3) 0.049(3) -0.008(2) 0.007(2) 0.009(2)
C28 0.252(10) 0.036(4) 0.166(7) 0.029(5) 0.143(8) 0.035(4)
C29 0.124(5) 0.062(4) 0.068(4) -0.030(4) -0.002(4) 0.028(3)
C30 0.086(5) 0.102(5) 0.095(5) -0.048(4) -0.007(4) 0.049(4)
C31 0.084(4) 0.065(4) 0.070(4) -0.027(3) 0.005(3) 0.020(3)
C32 0.067(4) 0.058(3) 0.063(3) -0.009(3) -0.002(3) 0.016(3)

loop_
_atom_type_symbol
_atom_type_description
_atom_type_scat_dispersion_real
_atom_type_scat_dispersion_imag
_atom_type_scat_source
C C 0.0033 0.0016 'International Tables Vol C Tables 4.2.6.8 and 6.1.1.4'
H H 0.0000 0.0000 'International Tables Vol C Tables 4.2.6.8 and 6.1.1.4'
O O 0.0106 0.0060 'International Tables Vol C Tables 4.2.6.8 and 6.1.1.4'
Al Al 0.0645 0.0514 'International Tables Vol C Tables 4.2.6.8 and 6.1.1.4'

loop_
_geom_angle_atom_site_label_1
_geom_angle_atom_site_label_2
_geom_angle_atom_site_label_3
_geom_angle
O1 Al1 C32 122.83(19)
O1 Al1 C31 112.2(2)
C32 Al1 C31 124.9(2)
C1 O1 Al1 150.4(3)
O1 C1 C6 119.5(4)
O1 C1 C2 118.8(3)
C6 C1 C2 121.6(4)
C3 C2 C1 116.9(4)
C3 C2 C7 120.3(3)
C1 C2 C7 122.7(3)
C4 C3 C2 123.9(4)
C4 C3 H3 118.0
C2 C3 H3 118.0
C5 C4 C3 117.0(4)
C5 C4 C27 122.4(4)
C3 C4 C27 120.6(4)
C4 C5 C6 123.6(4)
C4 C5 H5 118.2
C6 C5 H5 118.2
C1 C6 C5 116.9(4)
C1 C6 C17 123.2(3)
C5 C6 C17 119.9(3)
C15 C7 C14 109.9(3)
C15 C7 C8 106.1(3)
C14 C7 C8 105.9(3)
C15 C7 C2 112.7(3)
C14 C7 C2 110.7(3)
C8 C7 C2 111.3(3)
C9 C8 C7 111.5(4)
C9 C8 H8A 109.3
C7 C8 H8A 109.3
C9 C8 H8B 109.3
C7 C8 H8B 109.3
H8A C8 H8B 108.0
C8 C9 C10 109.9(4)
C8 C9 C16 109.3(4)
C10 C9 C16 109.8(4)
C8 C9 H9 109.3
C10 C9 H9 109.3
C16 C9 H9 109.3
C11 C10 C9 108.9(4)
C11 C10 H10A 109.9
C9 C10 H10A 109.9
C11 C10 H10B 109.9
C9 C10 H10B 109.9
H10A C10 H10B 108.3
C15 C11 C10 109.1(4)
C15 C11 C12 110.2(4)
C10 C11 C12 108.9(4)
C15 C11 H11 109.5
C10 C11 H11 109.5
C12 C11 H11 109.5
C13 C12 C11 109.7(4)
C13 C12 H12A 109.7
C11 C12 H12A 109.7
C13 C12 H12B 109.7
C11 C12 H12B 109.7
H12A C12 H12B 108.2
C16 C13 C14 109.3(4)
C16 C13 C12 109.6(4)
C14 C13 C12 109.9(4)
C16 C13 H13 109.4
C14 C13 H13 109.4
C12 C13 H13 109.4
C13 C14 C7 111.6(4)
C13 C14 H14A 109.3
C7 C14 H14A 109.3
C13 C14 H14B 109.3
C7 C14 H14B 109.3
H14A C14 H14B 108.0
C11 C15 C7 112.1(3)
C11 C15 H15A 109.2
C7 C15 H15A 109.2
C11 C15 H15B 109.2
C7 C15 H15B 109.2
H15A C15 H15B 107.9
C13 C16 C9 108.4(4)
C13 C16 H16A 110.0
C9 C16 H16A 110.0
C13 C16 H16B 110.0
C9 C16 H16B 110.0
H16A C16 H16B 108.4
C18 C17 C24 105.9(3)
C18 C17 C25 106.3(3)
C24 C17 C25 109.3(3)
C18 C17 C6 112.7(3)
C24 C17 C6 112.0(3)
C25 C17 C6 110.4(3)
C19 C18 C17 112.0(4)
C19 C18 H18A 109.2
C17 C18 H18A 109.2
C19 C18 H18B 109.2
C17 C18 H18B 109.2
H18A C18 H18B 107.9
C26 C19 C20 109.5(4)
C26 C19 C18 109.2(4)
C20 C19 C18 109.6(4)
C26 C19 H19 109.5
C20 C19 H19 109.5
C18 C19 H19 109.5
C19 C20 C21 109.4(4)
C19 C20 H20A 109.8
C21 C20 H20A 109.8
C19 C20 H20B 109.8
C21 C20 H20B 109.8
H20A C20 H20B 108.2
C25 C21 C22 108.7(4)
C25 C21 C20 109.4(4)
C22 C21 C20 109.5(4)
C25 C21 H21 109.7
C22 C21 H21 109.7
C20 C21 H21 109.7
C21 C22 C23 110.7(4)
C21 C22 H22A 109.5
C23 C22 H22A 109.5
C21 C22 H22B 109.5
C23 C22 H22B 109.5
H22A C22 H22B 108.1
C26 C23 C24 108.9(4)
C26 C23 C22 110.1(4)
C24 C23 C22 108.1(4)
C26 C23 H23 109.9
C24 C23 H23 109.9
C22 C23 H23 109.9
C23 C24 C17 112.0(4)
C23 C24 H24A 109.2
C17 C24 H24A 109.2
C23 C24 H24B 109.2
C17 C24 H24B 109.2
H24A C24 H24B 107.9
C21 C25 C17 111.8(3)
C21 C25 H25A 109.3
C17 C25 H25A 109.3
C21 C25 H25B 109.3
C17 C25 H25B 109.3
H25A C25 H25B 107.9
C23 C26 C19 109.7(4)
C23 C26 H26A 109.7
C19 C26 H26A 109.7
C23 C26 H26B 109.7
C19 C26 H26B 109.7
H26A C26 H26B 108.2
C28 C27 C29 108.5(5)
C28 C27 C30 108.0(5)
C29 C27 C30 106.7(5)
C28 C27 C4 112.9(4)
C29 C27 C4 110.8(4)
C30 C27 C4 109.7(4)
C27 C28 H28A 109.5
C27 C28 H28B 109.5
H28A C28 H28B 109.5
C27 C28 H28C 109.5
H28A C28 H28C 109.5
H28B C28 H28C 109.5
C27 C29 H29A 109.5
C27 C29 H29B 109.5
H29A C29 H29B 109.5
C27 C29 H29C 109.5
H29A C29 H29C 109.5
H29B C29 H29C 109.5
C27 C30 H30A 109.5
C27 C30 H30B 109.5
H30A C30 H30B 109.5
C27 C30 H30C 109.5
H30A C30 H30C 109.5
H30B C30 H30C 109.5
Al1 C31 H31A 109.5
Al1 C31 H31B 109.5
H31A C31 H31B 109.5
Al1 C31 H31C 109.5
H31A C31 H31C 109.5
H31B C31 H31C 109.5
Al1 C32 H32A 109.5
Al1 C32 H32B 109.5
H32A C32 H32B 109.5
Al1 C32 H32C 109.5
H32A C32 H32C 109.5
H32B C32 H32C 109.5

loop_
_geom_bond_atom_site_label_1
_geom_bond_atom_site_label_2
_geom_bond_distance
Al1 O1 1.673(3)
Al1 C32 1.920(5)
Al1 C31 1.933(5)
O1 C1 1.371(4)
C1 C6 1.397(5)
C1 C2 1.412(5)
C2 C3 1.395(5)
C2 C7 1.555(5)
C3 C4 1.373(5)
C3 H3 0.9300
C4 C5 1.372(5)
C4 C27 1.535(5)
C5 C6 1.409(5)
C5 H5 0.9300
C6 C17 1.546(5)
C7 C15 1.528(5)
C7 C14 1.538(5)
C7 C8 1.547(5)
C8 C9 1.526(6)
C8 H8A 0.9700
C8 H8B 0.9700
C9 C10 1.527(7)
C9 C16 1.540(7)
C9 H9 0.9800
C10 C11 1.519(6)
C10 H10A 0.9700
C10 H10B 0.9700
C11 C15 1.516(6)
C11 C12 1.530(6)
C11 H11 0.9800
C12 C13 1.527(6)
C12 H12A 0.9700
C12 H12B 0.9700
C13 C16 1.517(6)
C13 C14 1.525(6)
C13 H13 0.9800
C14 H14A 0.9700
C14 H14B 0.9700
C15 H15A 0.9700
C15 H15B 0.9700
C16 H16A 0.9700
C16 H16B 0.9700
C17 C18 1.533(5)
C17 C24 1.541(6)
C17 C25 1.541(5)
C18 C19 1.528(6)
C18 H18A 0.9700
C18 H18B 0.9700
C19 C26 1.518(6)
C19 C20 1.518(6)
C19 H19 0.9800
C20 C21 1.520(6)
C20 H20A 0.9700
C20 H20B 0.9700
C21 C25 1.515(6)
C21 C22 1.518(6)
C21 H21 0.9800
C22 C23 1.528(6)
C22 H22A 0.9700
C22 H22B 0.9700
C23 C26 1.509(6)
C23 C24 1.521(6)
C23 H23 0.9800
C24 H24A 0.9700
C24 H24B 0.9700
C25 H25A 0.9700
C25 H25B 0.9700
C26 H26A 0.9700
C26 H26B 0.9700
C27 C28 1.507(7)
C27 C29 1.508(7)
C27 C30 1.524(7)
C28 H28A 0.9600
C28 H28B 0.9600
C28 H28C 0.9600
C29 H29A 0.9600
C29 H29B 0.9600
C29 H29C 0.9600
C30 H30A 0.9600
C30 H30B 0.9600
C30 H30C 0.9600
C31 H31A 0.9600
C31 H31B 0.9600
C31 H31C 0.9600
C32 H32A 0.9600
C32 H32B 0.9600
C32 H32C 0.9600
